data_7020491
loop_
_publ_author_name
'Sun, Libo'
'Li, Yi'
'Liang, Zhiqiang'
'Yu, Jihong'
'Xu, Ruren'

_publ_section_title
;
 Structures and properties of lanthanide metal-organic frameworks based on
 a 1,2,3-triazole-containing tetracarboxylate ligand.
;
_journal_issue 41
_journal_name_full 'Dalton transactions (Cambridge, England : 2003)'
_journal_page_first 12790
_journal_page_last 12796
_journal_paper_doi 10.1039/c2dt31717f
_journal_volume 41
_journal_year 2012
_chemical_formula_sum 'C18 H18 N3 O13 Tb'
_chemical_formula_weight 643.27
_chemical_name_systematic
;
?
;
_space_group_IT_number 14
_symmetry_cell_setting monoclinic
_symmetry_space_group_name_Hall '-P 2ybc'
_symmetry_space_group_name_H-M 'P 1 21/c 1'
_atom_sites_solution_hydrogens geom
_atom_sites_solution_primary direct
_atom_sites_solution_secondary difmap
_audit_creation_method SHELXL-97
_cell_angle_alpha 90.00
_cell_angle_beta 111.95(3)
_cell_angle_gamma 90.00
_cell_formula_units_Z 4
_cell_length_a 10.547(2)
_cell_length_b 20.708(4)
_cell_length_c 10.434(2)
_cell_measurement_temperature 293(2)
_cell_volume 2113.7(8)
_computing_structure_refinement 'SHELXL-97 (Sheldrick, 1997)'
_computing_structure_solution 'SHELXS-97 (Sheldrick, 1990)'
_diffrn_ambient_temperature 293(2)
_diffrn_measured_fraction_theta_full 0.993
_diffrn_measured_fraction_theta_max 0.993
_diffrn_radiation_monochromator graphite
_diffrn_radiation_source 'fine-focus sealed tube'
_diffrn_radiation_type MoK\a
_diffrn_radiation_wavelength 0.71073
_diffrn_reflns_av_R_equivalents 0.0829
_diffrn_reflns_av_sigmaI/netI 0.0761
_diffrn_reflns_limit_h_max 13
_diffrn_reflns_limit_h_min -13
_diffrn_reflns_limit_k_max 26
_diffrn_reflns_limit_k_min -26
_diffrn_reflns_limit_l_max 13
_diffrn_reflns_limit_l_min -13
_diffrn_reflns_number 19579
_diffrn_reflns_theta_full 27.48
_diffrn_reflns_theta_max 27.48
_diffrn_reflns_theta_min 3.06
_exptl_absorpt_coefficient_mu 3.425
_exptl_absorpt_correction_T_max 1.000
_exptl_absorpt_correction_T_min 0.356
_exptl_absorpt_correction_type empirical
_exptl_absorpt_process_details Process-auto
_exptl_crystal_colour colorless
_exptl_crystal_density_diffrn 2.021
_exptl_crystal_density_method 'not measured'
_exptl_crystal_description needle
_exptl_crystal_F_000 1264
_exptl_crystal_size_max 0.291
_exptl_crystal_size_mid 0.098
_exptl_crystal_size_min 0.079
_refine_diff_density_max 5.093
_refine_diff_density_min -1.799
_refine_diff_density_rms 0.226
_refine_ls_extinction_method none
_refine_ls_goodness_of_fit_ref 1.073
_refine_ls_hydrogen_treatment constr
_refine_ls_matrix_type full
_refine_ls_number_parameters 311
_refine_ls_number_reflns 4816
_refine_ls_number_restraints 0
_refine_ls_restrained_S_all 1.073
_refine_ls_R_factor_all 0.0838
_refine_ls_R_factor_gt 0.0630
_refine_ls_shift/su_max 0.001
_refine_ls_shift/su_mean 0.000
_refine_ls_structure_factor_coef Fsqd
_refine_ls_weighting_details 'calc w=1/[\s^2^(Fo^2^)+(0.0702P)^2^+21.6722P] where P=(Fo^2^+2Fc^2^)/3'
_refine_ls_weighting_scheme calc
_refine_ls_wR_factor_gt 0.1498
_refine_ls_wR_factor_ref 0.1696
_reflns_number_gt 3690
_reflns_number_total 4816
_reflns_threshold_expression >2sigma(I)
_cod_data_source_file c2dt31717f.txt
_cod_data_source_block tbc
_cod_depositor_comments
;
The following automatic conversions were performed:

'_symmetry_cell_setting' value 'Monoclinic' changed to 'monoclinic'
according to /home/saulius/struct/CIF-dictionaries/cif_core.dic
dictionary named 'cif_core.dic' version 2.4.2 from 2011-04-26.

Automatic conversion script
Id: cif_fix_values 1891 2012-01-12 08:04:46Z andrius 
;
_cod_original_cell_volume 2113.7(7)
_cod_original_sg_symbol_H-M P2(1)/c
_cod_database_code 7020491

loop_
_symmetry_equiv_pos_as_xyz
'x, y, z'
'-x, y+1/2, -z+1/2'
'-x, -y, -z'
'x, -y-1/2, z-1/2'

loop_
_atom_site_label
_atom_site_type_symbol
_atom_site_fract_x
_atom_site_fract_y
_atom_site_fract_z
_atom_site_U_iso_or_equiv
_atom_site_adp_type
_atom_site_occupancy
_atom_site_symmetry_multiplicity
_atom_site_calc_flag
_atom_site_refinement_flags
Tb1 Tb 0.79816(5) 0.030509(17) 0.73738(4) 0.02801(17) Uani 1 1 d .
O1 O 0.9752(7) 0.0791(3) 0.9152(6) 0.0379(16) Uani 1 1 d .
O5 O 0.6356(8) 0.0746(3) 0.5130(7) 0.0447(19) Uani 1 1 d .
C1 C 1.0595(9) 0.0958(4) 1.0296(9) 0.032(2) Uani 1 1 d .
O7 O 0.6814(7) 0.0931(3) 0.8422(6) 0.0332(14) Uani 1 1 d .
O8 O 0.7618(8) 0.1243(3) 1.0627(6) 0.0426(18) Uani 1 1 d .
O3 O 0.8707(7) 0.3028(3) 0.7721(6) 0.0386(17) Uani 1 1 d .
H20 H 0.8291 0.3312 0.6950 0.046 Uiso 1 1 d R
O9 O 0.5822(8) -0.0191(4) 0.7005(8) 0.0454(18) Uani 1 1 d .
C4 C 1.1896(9) 0.2536(4) 1.2191(8) 0.0251(17) Uani 1 1 d .
C15 C 0.7038(10) 0.1273(4) 0.5329(8) 0.0291(19) Uani 1 1 d .
C9 C 1.2836(9) 0.2755(4) 1.3549(8) 0.0230(17) Uani 1 1 d .
O6 O 0.8091(7) 0.1342(3) 0.6371(6) 0.0388(16) Uani 1 1 d .
N1 N 1.3184(10) 0.3387(4) 1.3784(8) 0.043(2) Uani 1 1 d .
O4 O 0.9819(9) 0.3854(3) 0.9023(8) 0.054(2) Uani 1 1 d .
C3 C 1.1722(10) 0.1881(4) 1.1898(8) 0.030(2) Uani 1 1 d .
H3 H 1.2220 0.1581 1.2559 0.080 Uiso 1 1 calc R
C7 C 1.0307(9) 0.2783(4) 0.9912(9) 0.0300(19) Uani 1 1 d .
O10 O 0.7610(10) -0.0568(4) 0.5641(9) 0.064(3) Uani 1 1 d .
O2 O 0.8723(8) -0.0581(3) 0.8754(7) 0.052(2) Uani 1 1 d .
N3 N 1.4283(8) 0.2853(3) 1.5650(8) 0.0331(17) Uani 1 1 d .
C16 C 0.6992(9) 0.2559(4) 0.9757(8) 0.0268(18) Uani 1 1 d .
H16 H 0.7603 0.2495 1.0659 0.080 Uiso 1 1 calc R
C19 C 0.7038(10) 0.1359(4) 0.9344(8) 0.031(2) Uani 1 1 d .
C18 C 0.5696(10) 0.2143(4) 0.7500(9) 0.0309(19) Uani 1 1 d .
H18 H 0.5447 0.1800 0.6881 0.080 Uiso 1 1 calc R
C2 C 1.0816(9) 0.1671(4) 1.0635(8) 0.0291(19) Uani 1 1 d .
C10 C 1.3525(9) 0.2414(4) 1.4693(8) 0.0283(19) Uani 1 1 d .
H10 H 1.3492 0.1970 1.4810 0.080 Uiso 1 1 calc R
C17 C 0.6560(10) 0.2035(4) 0.8869(8) 0.0278(18) Uani 1 1 d .
C12 C 1.5208(9) 0.2754(4) 1.7059(8) 0.0288(18) Uani 1 1 d .
N2 N 1.4063(10) 0.3447(4) 1.5053(8) 0.043(2) Uani 1 1 d .
C5 C 1.1173(9) 0.2991(4) 1.1224(8) 0.0273(18) Uani 1 1 d .
H5 H 1.1260 0.3428 1.1443 0.080 Uiso 1 1 calc R
C6 C 1.0122(9) 0.2123(4) 0.9595(8) 0.0255(17) Uani 1 1 d .
H6 H 0.9554 0.1986 0.8719 0.080 Uiso 1 1 calc R
C13 C 1.5614(10) 0.3283(4) 1.7979(9) 0.032(2) Uani 1 1 d .
H13 H 1.5275 0.3695 1.7691 0.080 Uiso 1 1 calc R
C14 C 0.6524(10) 0.1821(4) 0.4315(8) 0.0283(19) Uani 1 1 d .
C8 C 0.9585(10) 0.3275(4) 0.8851(8) 0.0291(19) Uani 1 1 d .
O1W O 0.3623(11) 0.0525(5) 0.7179(10) 0.078(3) Uani 1 1 d .
O11 O 1.0003(13) 0.0193(5) 0.6821(16) 0.108(5) Uani 1 1 d .
O2W O 1.2495(16) 0.0043(7) 0.8904(15) 0.116(4) Uiso 1 1 d .

loop_
_atom_site_aniso_label
_atom_site_aniso_U_11
_atom_site_aniso_U_22
_atom_site_aniso_U_33
_atom_site_aniso_U_23
_atom_site_aniso_U_13
_atom_site_aniso_U_12
Tb1 0.0371(3) 0.0142(2) 0.0179(2) -0.00075(15) -0.00684(17) 0.00117(16)
O1 0.048(4) 0.023(3) 0.021(3) -0.004(2) -0.012(3) -0.005(3)
O5 0.054(4) 0.023(3) 0.030(3) 0.009(3) -0.015(3) -0.007(3)
C1 0.035(5) 0.015(4) 0.027(4) 0.006(3) -0.009(4) 0.001(3)
O7 0.039(4) 0.022(3) 0.026(3) -0.007(3) -0.003(3) 0.004(3)
O8 0.068(5) 0.021(3) 0.021(3) -0.002(2) -0.005(3) 0.004(3)
O3 0.048(4) 0.021(3) 0.025(3) 0.006(2) -0.012(3) -0.001(3)
O9 0.046(4) 0.046(4) 0.041(4) -0.001(3) 0.012(3) -0.011(3)
C4 0.033(5) 0.019(4) 0.015(3) -0.001(3) 0.000(3) -0.001(3)
C15 0.045(5) 0.014(4) 0.015(4) 0.003(3) -0.004(4) 0.001(3)
C9 0.033(4) 0.014(3) 0.013(3) -0.004(3) -0.002(3) -0.003(3)
O6 0.045(4) 0.029(3) 0.024(3) 0.007(3) -0.009(3) -0.012(3)
N1 0.070(6) 0.024(4) 0.021(4) 0.001(3) 0.000(4) -0.007(4)
O4 0.074(6) 0.022(3) 0.037(4) 0.006(3) -0.013(4) -0.007(3)
C3 0.043(5) 0.019(4) 0.015(4) 0.001(3) -0.005(4) -0.001(3)
C7 0.033(5) 0.019(4) 0.026(4) 0.006(3) -0.001(4) -0.003(3)
O10 0.076(6) 0.051(5) 0.044(5) -0.011(4) -0.002(4) 0.016(4)
O2 0.065(5) 0.023(3) 0.033(4) 0.007(3) -0.020(3) -0.002(3)
N3 0.039(4) 0.024(4) 0.026(4) -0.004(3) 0.001(3) -0.004(3)
C16 0.036(5) 0.016(4) 0.014(3) -0.002(3) -0.007(3) -0.003(3)
C19 0.039(5) 0.026(4) 0.015(4) -0.004(3) -0.004(3) -0.004(4)
C18 0.038(5) 0.024(4) 0.020(4) -0.006(3) -0.002(4) -0.002(3)
C2 0.032(5) 0.020(4) 0.020(4) 0.000(3) -0.008(3) -0.002(3)
C10 0.034(5) 0.023(4) 0.018(4) -0.004(3) -0.002(3) -0.004(3)
C17 0.042(5) 0.022(4) 0.014(4) -0.005(3) 0.005(4) 0.002(3)
C12 0.033(5) 0.027(4) 0.015(4) -0.005(3) -0.004(3) -0.001(3)
N2 0.071(6) 0.022(4) 0.020(4) 0.001(3) -0.003(4) -0.007(4)
C5 0.037(5) 0.018(4) 0.021(4) -0.003(3) 0.003(4) -0.007(3)
C6 0.031(4) 0.018(4) 0.017(4) 0.001(3) -0.004(3) 0.001(3)
C13 0.036(5) 0.024(4) 0.022(4) -0.003(3) -0.005(4) 0.000(3)
C14 0.040(5) 0.022(4) 0.013(4) 0.005(3) -0.002(3) 0.001(3)
C8 0.040(5) 0.024(4) 0.014(4) 0.004(3) 0.000(4) -0.002(4)
O1W 0.080(7) 0.085(7) 0.061(6) -0.027(5) 0.016(5) -0.001(6)
O11 0.091(9) 0.084(8) 0.179(14) -0.077(9) 0.084(9) -0.035(6)

loop_
_atom_type_symbol
_atom_type_description
_atom_type_scat_dispersion_real
_atom_type_scat_dispersion_imag
_atom_type_scat_source
C C 0.0033 0.0016 'International Tables Vol C Tables 4.2.6.8 and 6.1.1.4'
H H 0.0000 0.0000 'International Tables Vol C Tables 4.2.6.8 and 6.1.1.4'
N N 0.0061 0.0033 'International Tables Vol C Tables 4.2.6.8 and 6.1.1.4'
O O 0.0106 0.0060 'International Tables Vol C Tables 4.2.6.8 and 6.1.1.4'
Tb Tb -0.1723 4.1537 'International Tables Vol C Tables 4.2.6.8 and 6.1.1.4'

loop_
_geom_angle_atom_site_label_1
_geom_angle_atom_site_label_2
_geom_angle_atom_site_label_3
_geom_angle
_geom_angle_site_symmetry_1
_geom_angle_site_symmetry_3
O2 Tb1 O1 82.0(2) . .
O2 Tb1 O7 105.6(3) . .
O1 Tb1 O7 77.9(2) . .
O2 Tb1 O9 80.7(3) . .
O1 Tb1 O9 138.6(3) . .
O7 Tb1 O9 71.1(2) . .
O2 Tb1 O6 158.3(3) . .
O1 Tb1 O6 78.8(2) . .
O7 Tb1 O6 80.0(2) . .
O9 Tb1 O6 120.6(2) . .
O2 Tb1 O11 87.0(4) . .
O1 Tb1 O11 73.4(4) . .
O7 Tb1 O11 146.6(3) . .
O9 Tb1 O11 142.2(3) . .
O6 Tb1 O11 78.1(4) . .
O2 Tb1 O10 78.3(3) . .
O1 Tb1 O10 139.6(3) . .
O7 Tb1 O10 141.5(3) . .
O9 Tb1 O10 71.9(3) . .
O6 Tb1 O10 110.7(3) . .
O11 Tb1 O10 70.7(4) . .
O2 Tb1 O5 146.9(2) . .
O1 Tb1 O5 131.1(2) . .
O7 Tb1 O5 86.5(2) . .
O9 Tb1 O5 74.2(3) . .
O6 Tb1 O5 52.8(2) . .
O11 Tb1 O5 99.7(4) . .
O10 Tb1 O5 73.6(3) . .
O2 Tb1 C15 171.2(3) . .
O1 Tb1 C15 104.3(2) . .
O7 Tb1 C15 82.0(2) . .
O9 Tb1 C15 97.9(3) . .
O6 Tb1 C15 25.9(2) . .
O11 Tb1 C15 88.9(4) . .
O10 Tb1 C15 93.0(3) . .
O5 Tb1 C15 27.0(2) . .
C1 O1 Tb1 164.8(7) . .
C15 O5 Tb1 90.7(5) . .
O1 C1 O2 125.5(8) . 3_757
O1 C1 C2 119.1(7) . .
O2 C1 C2 115.4(7) 3_757 .
C19 O7 Tb1 140.2(6) . .
C8 O3 H20 117.7 . .
C5 C4 C3 121.0(7) . .
C5 C4 C9 118.9(7) . .
C3 C4 C9 120.1(7) . .
O6 C15 O5 120.4(7) . .
O6 C15 C14 119.9(8) . .
O5 C15 C14 119.7(7) . .
O6 C15 Tb1 58.1(4) . .
O5 C15 Tb1 62.3(4) . .
C14 C15 Tb1 176.0(6) . .
C10 C9 N1 109.1(7) . .
C10 C9 C4 130.0(7) . .
N1 C9 C4 120.9(7) . .
C15 O6 Tb1 96.1(5) . .
N2 N1 C9 108.4(7) . .
C2 C3 C4 120.4(8) . .
C2 C3 H3 119.8 . .
C4 C3 H3 119.8 . .
C5 C7 C6 120.9(7) . .
C5 C7 C8 118.8(7) . .
C6 C7 C8 120.3(7) . .
C1 O2 Tb1 163.3(6) 3_757 .
N2 N3 C10 108.3(7) . .
N2 N3 C12 122.0(7) . .
C10 N3 C12 129.6(7) . .
C17 C16 C14 120.8(7) . 4_566
C17 C16 H16 119.6 . .
C14 C16 H16 119.6 4_566 .
O7 C19 O8 123.3(8) . .
O7 C19 C17 117.2(7) . .
O8 C19 C17 119.5(7) . .
C12 C18 C17 120.5(8) 1_454 .
C12 C18 H18 119.7 1_454 .
C17 C18 H18 119.7 . .
C3 C2 C6 120.0(7) . .
C3 C2 C1 121.4(7) . .
C6 C2 C1 118.5(7) . .
C9 C10 N3 105.9(7) . .
C9 C10 H10 127.1 . .
N3 C10 H10 127.1 . .
C16 C17 C18 119.0(8) . .
C16 C17 C19 121.3(7) . .
C18 C17 C19 119.7(7) . .
C18 C12 C13 120.3(8) 1_656 .
C18 C12 N3 119.8(7) 1_656 .
C13 C12 N3 120.0(8) . .
N1 N2 N3 108.3(7) . .
C4 C5 C7 118.9(7) . .
C4 C5 H5 120.6 . .
C7 C5 H5 120.6 . .
C7 C6 C2 118.6(7) . .
C7 C6 H6 120.7 . .
C2 C6 H6 120.7 . .
C14 C13 C12 118.9(8) 4_667 .
C14 C13 H13 120.5 4_667 .
C12 C13 H13 120.5 . .
C13 C14 C16 120.4(7) 4_464 4_565
C13 C14 C15 121.5(8) 4_464 .
C16 C14 C15 118.1(7) 4_565 .
O4 C8 O3 123.7(8) . .
O4 C8 C7 122.9(8) . .
O3 C8 C7 113.4(7) . .

loop_
_geom_bond_atom_site_label_1
_geom_bond_atom_site_label_2
_geom_bond_distance
_geom_bond_site_symmetry_2
Tb1 O2 2.283(6) .
Tb1 O1 2.313(6) .
Tb1 O7 2.324(6) .
Tb1 O9 2.395(7) .
Tb1 O6 2.410(6) .
Tb1 O11 2.419(11) .
Tb1 O10 2.482(8) .
Tb1 O5 2.501(6) .
Tb1 C15 2.824(8) .
O1 C1 1.241(10) .
O5 C15 1.280(10) .
C1 O2 1.255(10) 3_757
C1 C2 1.516(11) .
O7 C19 1.264(10) .
O8 C19 1.269(10) .
O3 C8 1.302(10) .
O3 H20 0.9609 .
C4 C5 1.383(11) .
C4 C3 1.387(11) .
C4 C9 1.466(10) .
C15 O6 1.238(10) .
C15 C14 1.508(11) .
C9 C10 1.342(11) .
C9 N1 1.357(10) .
N1 N2 1.307(11) .
O4 C8 1.224(10) .
C3 C2 1.377(11) .
C3 H3 0.9300 .
C7 C5 1.400(11) .
C7 C6 1.401(11) .
C7 C8 1.488(11) .
O2 C1 1.255(10) 3_757
N3 N2 1.358(10) .
N3 C10 1.367(11) .
N3 C12 1.443(10) .
C16 C17 1.388(11) .
C16 C14 1.390(11) 4_566
C16 H16 0.9300 .
C19 C17 1.508(12) .
C18 C12 1.379(12) 1_454
C18 C17 1.395(11) .
C18 H18 0.9300 .
C2 C6 1.413(11) .
C10 H10 0.9300 .
C12 C18 1.379(12) 1_656
C12 C13 1.414(12) .
C5 H5 0.9300 .
C6 H6 0.9300 .
C13 C14 1.382(11) 4_667
C13 H13 0.9300 .
C14 C13 1.382(11) 4_464
C14 C16 1.390(11) 4_565

loop_
_geom_hbond_atom_site_label_D
_geom_hbond_atom_site_label_H
_geom_hbond_atom_site_label_A
_geom_hbond_distance_DH
_geom_hbond_distance_HA
_geom_hbond_distance_DA
_geom_hbond_angle_DHA
_geom_hbond_site_symmetry_A
O3 H20 O8 0.96 1.59 2.549(8) 177.1 4_565
